data_4086601
loop_
_publ_author_name
'Robinson, Thomas P.'
'Johnson, Andrew L.'
'Raithby, Paul R.'
'Kociok-Kohn, Gabriele'

_publ_section_title
;
 N-Heterocyclic Carbene Adducts of Molybdenum Tetracarboxylate Complexes
;
_journal_issue 15
_journal_name_full Organometallics
_journal_page_first 2494
_journal_paper_doi 10.1021/acs.organomet.6b00386
_journal_volume 35
_journal_year 2016
_chemical_formula_sum 'C26 H32 F12 Mo2 N4 O8'
_chemical_formula_weight 948.43
_chemical_name_systematic
;
 ?
;
_space_group_crystal_system triclinic
_space_group_IT_number 2
_space_group_name_Hall '-P 1'
_space_group_name_H-M_alt 'P -1'
_symmetry_space_group_name_Hall '-P 1'
_symmetry_space_group_name_H-M 'P -1'
_atom_sites_solution_hydrogens geom
_audit_creation_method SHELXL-2013
_cell_angle_alpha 90.405(5)
_cell_angle_beta 106.754(5)
_cell_angle_gamma 91.534(4)
_cell_formula_units_Z 2
_cell_length_a 11.3739(6)
_cell_length_b 12.0093(7)
_cell_length_c 13.5043(8)
_cell_measurement_reflns_used 15978
_cell_measurement_temperature 150(2)
_cell_measurement_theta_max 28.279
_cell_measurement_theta_min 3.167
_cell_volume 1765.44(18)
_computing_cell_refinement 'HKL Scalepack (Otwinowski & Minor 1997)'
_computing_data_collection 'Kappa CCD'
_computing_data_reduction 'Denzo and Scalepak (Otwinowski & Minor, 1997)'
_computing_molecular_graphics 'ORTEP 3 for Windows (Farrugia, 1997)'
_computing_publication_material 'SHELXL-97 (Sheldrick, 1997)'
_computing_structure_refinement 'SHELXL-97 (Sheldrick, 1997)'
_computing_structure_solution 'SHELXS-86 (Sheldrick, 1986)'
_diffrn_ambient_temperature 150(2)
_diffrn_measured_fraction_theta_full 0.997
_diffrn_measured_fraction_theta_max 0.998
_diffrn_measurement_device_type 'Bruker Kappa CCD Diffractometer'
_diffrn_measurement_method 'omega and phi scans'
_diffrn_radiation_monochromator graphite
_diffrn_radiation_source 'fine-focus sealed tube'
_diffrn_radiation_type MoK\a
_diffrn_radiation_wavelength 0.71073
_diffrn_reflns_av_R_equivalents 0.0314
_diffrn_reflns_av_unetI/netI 0.0509
_diffrn_reflns_Laue_measured_fraction_full 0.997
_diffrn_reflns_Laue_measured_fraction_max 0.998
_diffrn_reflns_limit_h_max 15
_diffrn_reflns_limit_h_min -12
_diffrn_reflns_limit_k_max 12
_diffrn_reflns_limit_k_min -16
_diffrn_reflns_limit_l_max 17
_diffrn_reflns_limit_l_min -17
_diffrn_reflns_number 15978
_diffrn_reflns_point_group_measured_fraction_full 0.997
_diffrn_reflns_point_group_measured_fraction_max 0.998
_diffrn_reflns_theta_full 25.000
_diffrn_reflns_theta_max 28.279
_diffrn_reflns_theta_min 3.167
_diffrn_standards_decay_% 0
_diffrn_standards_interval_count 0
_diffrn_standards_interval_time 0
_diffrn_standards_number 0
_exptl_absorpt_coefficient_mu 0.824
_exptl_absorpt_correction_T_max 0.922
_exptl_absorpt_correction_T_min 0.853
_exptl_absorpt_correction_type multi-scan
_exptl_absorpt_process_details 'SORTAV (Blessing, 1995)'
_exptl_crystal_colour pink
_exptl_crystal_density_diffrn 1.784
_exptl_crystal_density_method none
_exptl_crystal_description block
_exptl_crystal_F_000 944
_exptl_crystal_size_max 0.200
_exptl_crystal_size_mid 0.100
_exptl_crystal_size_min 0.100
_refine_diff_density_max 1.892
_refine_diff_density_min -1.069
_refine_diff_density_rms 0.124
_refine_ls_extinction_method none
_refine_ls_goodness_of_fit_ref 1.030
_refine_ls_hydrogen_treatment constr
_refine_ls_matrix_type full
_refine_ls_number_parameters 469
_refine_ls_number_reflns 8722
_refine_ls_number_restraints 6
_refine_ls_restrained_S_all 1.035
_refine_ls_R_factor_all 0.0674
_refine_ls_R_factor_gt 0.0492
_refine_ls_shift/su_max 0.001
_refine_ls_shift/su_mean 0.000
_refine_ls_structure_factor_coef Fsqd
_refine_ls_weighting_details 'w=1/[\s^2^(Fo^2^)+(0.0476P)^2^+5.4965P] where P=(Fo^2^+2Fc^2^)/3'
_refine_ls_weighting_scheme calc
_refine_ls_wR_factor_gt 0.1138
_refine_ls_wR_factor_ref 0.1269
_reflns_Friedel_coverage 0.000
_reflns_number_gt 6803
_reflns_number_total 8722
_reflns_threshold_expression 'I > 2\s(I)'
_cod_data_source_file om6b00386_si_002.cif
_cod_data_source_block '[Mo2(OTFA)4](L3)2'
_cod_depositor_comments
;
The following automatic conversions were performed:

'_exptl_absorpt_correction_type' value 'Multi-scan' changed to
'multi-scan' according to
/usr/data/users/saulius/crontab/automatic-downloads/rss-feeds/ACS/lib/dictionaries/cif_core.dic
dictionary named 'cif_core.dic' version 2.4.2 from 2011-04-26.

Automatic conversion script
Id: cif_fix_values 4268 2015-11-12 08:31:59Z antanas 

 Adding full bibliography for 4086597--4086604.cif.
;
_cod_database_code 4086601
_shelx_space_group_comment
;
The symmetry employed for this shelxl refinement is uniquely defined
by the following loop, which should always be used as a source of
symmetry information in preference to the above space-group names.
They are only intended as comments.
;
_shelxl_version_number 2013-4

loop_
_space_group_symop_operation_xyz
'x, y, z'
'-x, -y, -z'

loop_
_atom_site_label
_atom_site_type_symbol
_atom_site_fract_x
_atom_site_fract_y
_atom_site_fract_z
_atom_site_U_iso_or_equiv
_atom_site_adp_type
_atom_site_occupancy
_atom_site_site_symmetry_order
_atom_site_calc_flag
_atom_site_refinement_flags_posn
_atom_site_refinement_flags_adp
_atom_site_refinement_flags_occupancy
_atom_site_disorder_assembly
_atom_site_disorder_group
Mo1 Mo 0.55202(3) 0.47090(3) 0.57290(2) 0.01978(9) Uani 1 1 d . . . . .
O1 O 0.4741(3) 0.3078(2) 0.5408(2) 0.0247(6) Uani 1 1 d . . . . .
O2 O 0.6326(3) 0.6325(2) 0.6149(2) 0.0246(6) Uani 1 1 d . . . . .
C31 C 0.3962(4) 0.2951(3) 0.4553(3) 0.0268(8) Uani 1 1 d . . . . .
C32 C 0.3293(5) 0.1821(4) 0.4304(4) 0.0460(13) Uani 1 1 d . . . . .
O3 O 0.4375(3) 0.4864(2) 0.6751(2) 0.0291(6) Uani 1 1 d . . . . .
O4 O 0.5839(3) 0.3812(3) 0.7718(2) 0.0380(8) Uani 1 1 d . . . . .
C41 C 0.4891(4) 0.4313(3) 0.7552(3) 0.0250(8) Uani 1 1 d . . . . .
C42 C 0.4166(4) 0.4285(4) 0.8349(3) 0.0341(10) Uani 1 1 d . . . . .
F4 F 0.3204(3) 0.3572(4) 0.8041(3) 0.0650(11) Uani 1 1 d . . . . .
F5 F 0.3748(4) 0.5267(3) 0.8486(3) 0.0766(13) Uani 1 1 d . . . . .
F6 F 0.4829(3) 0.3940(3) 0.9261(2) 0.0489(8) Uani 1 1 d . . . . .
C1 C 0.7288(4) 0.4162(3) 0.5486(3) 0.0221(8) Uani 1 1 d . . . . .
N1 N 0.8412(3) 0.4433(3) 0.6168(3) 0.0264(7) Uani 1 1 d . . . . .
N2 N 0.7562(3) 0.3502(3) 0.4763(3) 0.0262(7) Uani 1 1 d . . . . .
C2 C 0.9354(4) 0.3972(4) 0.5849(4) 0.0319(9) Uani 1 1 d . . . . .
C3 C 0.8824(4) 0.3394(4) 0.4974(4) 0.0331(10) Uani 1 1 d . . . . .
C4 C 1.0681(4) 0.4167(5) 0.6409(4) 0.0421(12) Uani 1 1 d . . . . .
H4A H 1.1184 0.3843 0.6008 0.063 Uiso 1 1 calc R U . . .
H4B H 1.0867 0.3817 0.7088 0.063 Uiso 1 1 calc R U . . .
H4C H 1.0863 0.4970 0.6500 0.063 Uiso 1 1 calc R U . . .
C5 C 0.9413(5) 0.2735(5) 0.4305(4) 0.0447(12) Uani 1 1 d . . . . .
H5A H 1.0261 0.3011 0.4414 0.067 Uiso 1 1 calc R U . . .
H5B H 0.8950 0.2817 0.3577 0.067 Uiso 1 1 calc R U . . .
H5C H 0.9415 0.1947 0.4489 0.067 Uiso 1 1 calc R U . . .
C11 C 0.8629(4) 0.4994(3) 0.7179(3) 0.0293(9) Uani 1 1 d . . . . .
H11A H 0.7915 0.5452 0.7171 0.035 Uiso 1 1 calc R U . . .
H11B H 0.9361 0.5500 0.7305 0.035 Uiso 1 1 calc R U . . .
C12 C 0.8828(4) 0.4166(4) 0.8053(3) 0.0343(10) Uani 1 1 d . . . . .
H12A H 0.8967 0.4570 0.8712 0.051 Uiso 1 1 calc R U . . .
H12B H 0.9545 0.3723 0.8073 0.051 Uiso 1 1 calc R U . . .
H12C H 0.8099 0.3673 0.7938 0.051 Uiso 1 1 calc R U . . .
C21 C 0.6664(4) 0.2918(3) 0.3905(3) 0.0289(9) Uani 1 1 d . . . . .
H21A H 0.6911 0.3017 0.3265 0.035 Uiso 1 1 calc R U . . .
H21B H 0.5852 0.3254 0.3796 0.035 Uiso 1 1 calc R U . . .
C22 C 0.6553(5) 0.1681(4) 0.4103(4) 0.0408(11) Uani 1 1 d . . . . .
H22A H 0.5945 0.1325 0.3511 0.061 Uiso 1 1 calc R U . . .
H22B H 0.6291 0.1579 0.4728 0.061 Uiso 1 1 calc R U . . .
H22C H 0.7351 0.1342 0.4198 0.061 Uiso 1 1 calc R U . . .
Mo11 Mo 0.04132(3) 0.07693(3) 0.03218(2) 0.02201(10) Uani 1 1 d . . . . .
O11 O 0.0238(3) 0.0409(2) 0.1800(2) 0.0291(6) Uani 1 1 d . . . . .
O12 O 0.0627(3) 0.1232(2) -0.1150(2) 0.0278(6) Uani 1 1 d . . . . .
C131 C -0.0298(4) -0.0504(4) 0.1850(3) 0.0280(9) Uani 1 1 d . . . . .
C132 C -0.0626(6) -0.0726(4) 0.2862(4) 0.0447(13) Uani 1 1 d . . . . .
O13 O -0.1089(3) 0.1842(2) 0.0267(2) 0.0313(7) Uani 1 1 d . . . . .
O14 O 0.0385(3) 0.3131(3) 0.0855(4) 0.0584(11) Uani 1 1 d . . . . .
C141 C -0.0678(4) 0.2790(3) 0.0621(3) 0.0277(9) Uani 1 1 d . . . . .
C142 C -0.1665(4) 0.3546(4) 0.0803(3) 0.0294(9) Uani 1 1 d . . . . .
F114 F -0.2737(3) 0.3398(3) 0.0116(2) 0.0502(8) Uani 1 1 d . . . . .
F115 F -0.1816(4) 0.3333(3) 0.1725(2) 0.0659(10) Uani 1 1 d . . . . .
F116 F -0.1371(3) 0.4617(2) 0.0809(3) 0.0611(10) Uani 1 1 d . . . . .
C101 C 0.2422(4) 0.0451(3) 0.0875(3) 0.0232(8) Uani 1 1 d . . . . .
N11 N 0.3284(3) 0.1188(3) 0.0718(3) 0.0258(7) Uani 1 1 d . . . . .
N12 N 0.3100(3) -0.0393(3) 0.1398(3) 0.0252(7) Uani 1 1 d . . . . .
C102 C 0.4463(4) 0.0802(4) 0.1115(3) 0.0300(9) Uani 1 1 d . . . . .
C103 C 0.4353(4) -0.0199(4) 0.1543(3) 0.0304(9) Uani 1 1 d . . . . .
C104 C 0.5593(5) 0.1394(4) 0.1016(4) 0.0415(11) Uani 1 1 d . . . . .
H10A H 0.5709 0.2105 0.1397 0.062 Uiso 1 1 calc R U . . .
H10B H 0.5507 0.1532 0.0284 0.062 Uiso 1 1 calc R U . . .
H10C H 0.6307 0.0933 0.1301 0.062 Uiso 1 1 calc R U . . .
C105 C 0.5306(5) -0.1013(4) 0.2030(5) 0.0451(12) Uani 1 1 d . . . . .
H10D H 0.6054 -0.0846 0.1830 0.068 Uiso 1 1 calc R U . . .
H10E H 0.5001 -0.1768 0.1796 0.068 Uiso 1 1 calc R U . . .
H10F H 0.5491 -0.0958 0.2784 0.068 Uiso 1 1 calc R U . . .
C111 C 0.3038(4) 0.2322(3) 0.0330(3) 0.0313(9) Uani 1 1 d . . . . .
H11C H 0.2164 0.2360 -0.0078 0.038 Uiso 1 1 calc R U . . .
H11D H 0.3546 0.2496 -0.0137 0.038 Uiso 1 1 calc R U . . .
C112 C 0.3312(5) 0.3185(4) 0.1191(4) 0.0413(12) Uani 1 1 d . . . . .
H11E H 0.3131 0.3926 0.0896 0.062 Uiso 1 1 calc R U . . .
H11F H 0.4181 0.3165 0.1586 0.062 Uiso 1 1 calc R U . . .
H11G H 0.2801 0.3025 0.1649 0.062 Uiso 1 1 calc R U . . .
C121 C 0.2613(4) -0.1356(3) 0.1839(3) 0.0280(9) Uani 1 1 d . . . . .
H12D H 0.2986 -0.2042 0.1671 0.034 Uiso 1 1 calc R U . . .
H12E H 0.1715 -0.1428 0.1517 0.034 Uiso 1 1 calc R U . . .
C122 C 0.2873(5) -0.1252(4) 0.3001(3) 0.0378(11) Uani 1 1 d . . . . .
H12F H 0.2536 -0.1912 0.3259 0.057 Uiso 1 1 calc R U . . .
H12G H 0.2488 -0.0585 0.3171 0.057 Uiso 1 1 calc R U . . .
H12H H 0.3762 -0.1193 0.3326 0.057 Uiso 1 1 calc R U . . .
F11 F -0.0870(9) -0.1732(7) 0.3003(6) 0.091(2) Uiso 0.629(8) 1 d D . P A 1
F12 F -0.1533(6) -0.0051(5) 0.2930(4) 0.0622(18) Uiso 0.629(8) 1 d D . P A 1
F13 F 0.0284(6) -0.0394(5) 0.3701(5) 0.0638(19) Uiso 0.629(8) 1 d D . P A 1
F11A F 0.0220(11) -0.1444(10) 0.3434(9) 0.080(4) Uiso 0.371(8) 1 d D . P A 2
F13A F -0.1560(9) -0.1483(7) 0.2725(6) 0.045(2) Uiso 0.371(8) 1 d D . P A 2
F12A F -0.0461(16) 0.0078(12) 0.3464(12) 0.109(5) Uiso 0.371(8) 1 d D . P A 2
F1 F 0.3727(7) 0.1054(6) 0.4947(5) 0.0509(19) Uiso 0.568(10) 1 d D . P B 3
F2 F 0.3357(6) 0.1472(5) 0.3310(4) 0.0464(18) Uiso 0.568(10) 1 d D . P B 3
F3 F 0.2150(7) 0.1882(6) 0.4147(6) 0.069(2) Uiso 0.568(10) 1 d D . P B 3
F1A F 0.2631(11) 0.1654(8) 0.3429(7) 0.075(3) Uiso 0.432(10) 1 d D . P B 4
F2A F 0.2358(9) 0.1827(8) 0.4858(8) 0.069(3) Uiso 0.432(10) 1 d D . P B 4
F3A F 0.3992(7) 0.0975(6) 0.4744(6) 0.0339(18) Uiso 0.432(10) 1 d D . P B 4

loop_
_atom_site_aniso_label
_atom_site_aniso_U_11
_atom_site_aniso_U_22
_atom_site_aniso_U_33
_atom_site_aniso_U_23
_atom_site_aniso_U_13
_atom_site_aniso_U_12
Mo1 0.02536(18) 0.01661(16) 0.01576(16) -0.00022(11) 0.00310(12) 0.00400(12)
O1 0.0280(15) 0.0152(13) 0.0293(15) -0.0009(10) 0.0056(12) 0.0024(11)
O2 0.0248(15) 0.0169(13) 0.0263(14) -0.0045(10) -0.0017(11) 0.0030(11)
C31 0.027(2) 0.022(2) 0.029(2) -0.0028(15) 0.0048(17) 0.0023(16)
C32 0.041(3) 0.030(3) 0.052(3) 0.002(2) -0.008(2) -0.004(2)
O3 0.0370(17) 0.0301(16) 0.0211(14) 0.0059(11) 0.0091(12) 0.0098(13)
O4 0.0371(19) 0.047(2) 0.0320(17) 0.0086(14) 0.0110(14) 0.0191(15)
C41 0.030(2) 0.0196(19) 0.025(2) -0.0001(14) 0.0077(16) -0.0011(16)
C42 0.033(2) 0.044(3) 0.028(2) 0.0105(19) 0.0122(18) 0.008(2)
F4 0.0361(18) 0.107(3) 0.0483(19) 0.0174(18) 0.0079(14) -0.0226(19)
F5 0.114(3) 0.068(2) 0.078(3) 0.0205(19) 0.072(3) 0.049(2)
F6 0.0394(17) 0.079(2) 0.0271(14) 0.0155(14) 0.0072(12) 0.0008(15)
C1 0.025(2) 0.0195(18) 0.0202(18) 0.0034(14) 0.0043(15) 0.0043(15)
N1 0.0274(18) 0.0240(17) 0.0257(17) 0.0026(13) 0.0037(14) 0.0048(14)
N2 0.033(2) 0.0236(17) 0.0214(16) 0.0021(13) 0.0054(14) 0.0099(14)
C2 0.029(2) 0.031(2) 0.036(2) 0.0074(18) 0.0087(18) 0.0088(18)
C3 0.036(2) 0.033(2) 0.034(2) 0.0095(18) 0.0150(19) 0.0139(19)
C4 0.027(2) 0.046(3) 0.052(3) 0.007(2) 0.008(2) 0.002(2)
C5 0.045(3) 0.053(3) 0.042(3) 0.004(2) 0.020(2) 0.019(2)
C11 0.030(2) 0.025(2) 0.028(2) -0.0017(16) -0.0004(17) -0.0004(17)
C12 0.037(3) 0.032(2) 0.030(2) 0.0009(17) 0.0035(19) -0.0064(19)
C21 0.040(3) 0.027(2) 0.0188(19) -0.0012(15) 0.0060(17) 0.0086(18)
C22 0.054(3) 0.028(2) 0.038(3) -0.0036(19) 0.009(2) 0.010(2)
Mo11 0.02619(19) 0.01580(17) 0.02128(17) 0.00112(12) 0.00240(13) 0.00131(13)
O11 0.0363(17) 0.0249(15) 0.0236(14) -0.0001(11) 0.0050(12) 0.0004(13)
O12 0.0317(16) 0.0251(15) 0.0245(14) 0.0046(11) 0.0044(12) 0.0012(12)
C131 0.031(2) 0.028(2) 0.023(2) 0.0068(16) 0.0047(16) 0.0058(17)
C132 0.071(4) 0.031(3) 0.032(3) 0.0028(19) 0.015(2) -0.007(2)
O13 0.0343(17) 0.0226(15) 0.0330(16) -0.0028(12) 0.0031(13) 0.0060(12)
O14 0.0280(19) 0.043(2) 0.101(3) -0.024(2) 0.014(2) 0.0004(16)
C141 0.031(2) 0.025(2) 0.024(2) -0.0025(15) 0.0033(16) 0.0035(17)
C142 0.029(2) 0.029(2) 0.028(2) -0.0030(16) 0.0045(17) 0.0024(17)
F114 0.0307(15) 0.058(2) 0.0513(18) -0.0173(14) -0.0050(13) 0.0140(14)
F115 0.078(3) 0.090(3) 0.0401(18) 0.0129(17) 0.0284(17) 0.045(2)
F116 0.048(2) 0.0263(15) 0.110(3) -0.0102(16) 0.0252(19) 0.0048(14)
C101 0.030(2) 0.0158(18) 0.0212(18) -0.0008(14) 0.0042(15) -0.0006(15)
N11 0.0305(19) 0.0214(17) 0.0244(17) 0.0016(13) 0.0065(14) -0.0012(14)
N12 0.0299(19) 0.0169(16) 0.0265(17) -0.0006(12) 0.0042(14) 0.0010(13)
C102 0.027(2) 0.028(2) 0.033(2) -0.0041(17) 0.0066(17) -0.0019(17)
C103 0.027(2) 0.027(2) 0.034(2) -0.0025(17) 0.0037(17) 0.0016(17)
C104 0.033(3) 0.045(3) 0.045(3) -0.001(2) 0.011(2) -0.005(2)
C105 0.029(3) 0.038(3) 0.062(3) 0.001(2) 0.004(2) 0.009(2)
C111 0.035(2) 0.023(2) 0.033(2) 0.0068(17) 0.0062(18) -0.0050(18)
C112 0.044(3) 0.024(2) 0.050(3) -0.002(2) 0.004(2) -0.001(2)
C121 0.033(2) 0.0183(19) 0.028(2) 0.0025(15) 0.0023(17) 0.0015(16)
C122 0.048(3) 0.032(2) 0.028(2) 0.0043(18) 0.002(2) -0.004(2)

loop_
_atom_type_symbol
_atom_type_description
_atom_type_scat_dispersion_real
_atom_type_scat_dispersion_imag
_atom_type_scat_source
C C 0.0033 0.0016 'International Tables Vol C Tables 4.2.6.8 and 6.1.1.4'
H H 0.0000 0.0000 'International Tables Vol C Tables 4.2.6.8 and 6.1.1.4'
N N 0.0061 0.0033 'International Tables Vol C Tables 4.2.6.8 and 6.1.1.4'
O O 0.0106 0.0060 'International Tables Vol C Tables 4.2.6.8 and 6.1.1.4'
F F 0.0171 0.0103 'International Tables Vol C Tables 4.2.6.8 and 6.1.1.4'
Mo Mo -1.6832 0.6857 'International Tables Vol C Tables 4.2.6.8 and 6.1.1.4'

loop_
_geom_angle_atom_site_label_1
_geom_angle_atom_site_label_2
_geom_angle_atom_site_label_3
_geom_angle
_geom_angle_site_symmetry_1
_geom_angle_site_symmetry_3
O1 Mo1 Mo1 92.41(8) . 2_666
O1 Mo1 O2 176.48(10) . .
Mo1 Mo1 O2 90.82(7) 2_666 .
O1 Mo1 O3 85.77(11) . .
Mo1 Mo1 O3 106.33(8) 2_666 .
O2 Mo1 O3 91.97(11) . .
O1 Mo1 C1 91.26(13) . .
Mo1 Mo1 C1 105.00(10) 2_666 .
O2 Mo1 C1 89.27(13) . .
O3 Mo1 C1 148.62(12) . .
C31 O1 Mo1 115.0(3) . .
C31 O2 Mo1 115.4(2) 2_666 .
O1 C31 O2 126.0(4) . 2_666
O1 C31 C32 117.8(4) . .
O2 C31 C32 116.2(4) 2_666 .
F3 C32 F1 110.9(6) . .
F1A C32 F3A 116.3(7) . .
F3 C32 F2 101.3(5) . .
F1 C32 F2 108.2(6) . .
F1A C32 F2A 99.3(7) . .
F3A C32 F2A 102.4(6) . .
F1A C32 C31 117.9(6) . .
F3 C32 C31 112.7(5) . .
F1 C32 C31 115.1(5) . .
F3A C32 C31 112.8(5) . .
F2 C32 C31 107.6(5) . .
F2A C32 C31 105.0(5) . .
C41 O3 Mo1 106.0(3) . .
O4 C41 O3 127.2(4) . .
O4 C41 C42 119.5(4) . .
O3 C41 C42 113.2(4) . .
F5 C42 F6 107.8(4) . .
F5 C42 F4 107.8(4) . .
F6 C42 F4 106.2(4) . .
F5 C42 C41 112.2(4) . .
F6 C42 C41 112.4(4) . .
F4 C42 C41 110.2(4) . .
N2 C1 N1 104.0(3) . .
N2 C1 Mo1 133.5(3) . .
N1 C1 Mo1 122.5(3) . .
C1 N1 C2 110.9(3) . .
C1 N1 C11 126.2(4) . .
C2 N1 C11 122.4(4) . .
C1 N2 C3 111.1(4) . .
C1 N2 C21 125.5(4) . .
C3 N2 C21 123.3(4) . .
C3 C2 N1 106.9(4) . .
C3 C2 C4 130.0(4) . .
N1 C2 C4 123.1(4) . .
C2 C3 N2 107.1(4) . .
C2 C3 C5 129.2(5) . .
N2 C3 C5 123.7(4) . .
C2 C4 H4A 109.5 . .
C2 C4 H4B 109.5 . .
H4A C4 H4B 109.5 . .
C2 C4 H4C 109.5 . .
H4A C4 H4C 109.5 . .
H4B C4 H4C 109.5 . .
C3 C5 H5A 109.5 . .
C3 C5 H5B 109.5 . .
H5A C5 H5B 109.5 . .
C3 C5 H5C 109.5 . .
H5A C5 H5C 109.5 . .
H5B C5 H5C 109.5 . .
N1 C11 C12 111.8(3) . .
N1 C11 H11A 109.2 . .
C12 C11 H11A 109.2 . .
N1 C11 H11B 109.2 . .
C12 C11 H11B 109.2 . .
H11A C11 H11B 107.9 . .
C11 C12 H12A 109.5 . .
C11 C12 H12B 109.5 . .
H12A C12 H12B 109.5 . .
C11 C12 H12C 109.5 . .
H12A C12 H12C 109.5 . .
H12B C12 H12C 109.5 . .
N2 C21 C22 112.3(3) . .
N2 C21 H21A 109.1 . .
C22 C21 H21A 109.1 . .
N2 C21 H21B 109.1 . .
C22 C21 H21B 109.1 . .
H21A C21 H21B 107.9 . .
C21 C22 H22A 109.5 . .
C21 C22 H22B 109.5 . .
H22A C22 H22B 109.5 . .
C21 C22 H22C 109.5 . .
H22A C22 H22C 109.5 . .
H22B C22 H22C 109.5 . .
O11 Mo11 Mo11 93.28(8) . 2
O11 Mo11 O12 176.67(11) . .
Mo11 Mo11 O12 90.03(8) 2 .
O11 Mo11 O13 82.61(12) . .
Mo11 Mo11 O13 105.35(8) 2 .
O12 Mo11 O13 96.09(12) . .
O11 Mo11 C101 90.46(13) . .
Mo11 Mo11 C101 104.80(10) 2 .
O12 Mo11 C101 89.12(13) . .
O13 Mo11 C101 149.38(12) . .
C131 O11 Mo11 114.4(3) . .
C131 O12 Mo11 115.5(3) 2 .
O12 C131 O11 126.5(4) 2 .
O12 C131 C132 117.1(4) 2 .
O11 C131 C132 116.4(4) . .
F11 C132 F13 106.2(6) . .
F12A C132 F13A 124.0(10) . .
F11 C132 F12 112.1(7) . .
F13 C132 F12 101.1(5) . .
F12A C132 F11A 100.6(10) . .
F13A C132 F11A 92.8(7) . .
F12A C132 C131 114.9(8) . .
F11 C132 C131 114.8(5) . .
F13 C132 C131 112.1(5) . .
F13A C132 C131 111.9(5) . .
F12 C132 C131 109.7(4) . .
F11A C132 C131 107.5(7) . .
C141 O13 Mo11 109.7(3) . .
O14 C141 O13 127.4(4) . .
O14 C141 C142 119.2(4) . .
O13 C141 C142 113.4(4) . .
F114 C142 F116 106.8(4) . .
F114 C142 F115 107.3(4) . .
F116 C142 F115 106.4(4) . .
F114 C142 C141 113.4(4) . .
F116 C142 C141 113.3(4) . .
F115 C142 C141 109.2(4) . .
N12 C101 N11 103.7(3) . .
N12 C101 Mo11 134.2(3) . .
N11 C101 Mo11 122.1(3) . .
C101 N11 C102 111.6(3) . .
C101 N11 C111 125.0(4) . .
C102 N11 C111 122.7(4) . .
C101 N12 C103 111.6(3) . .
C101 N12 C121 125.5(4) . .
C103 N12 C121 122.6(3) . .
C103 C102 N11 106.8(4) . .
C103 C102 C104 129.0(4) . .
N11 C102 C104 124.2(4) . .
C102 C103 N12 106.3(4) . .
C102 C103 C105 130.2(4) . .
N12 C103 C105 123.5(4) . .
C102 C104 H10A 109.5 . .
C102 C104 H10B 109.5 . .
H10A C104 H10B 109.5 . .
C102 C104 H10C 109.5 . .
H10A C104 H10C 109.5 . .
H10B C104 H10C 109.5 . .
C103 C105 H10D 109.5 . .
C103 C105 H10E 109.5 . .
H10D C105 H10E 109.5 . .
C103 C105 H10F 109.5 . .
H10D C105 H10F 109.5 . .
H10E C105 H10F 109.5 . .
N11 C111 C112 112.4(4) . .
N11 C111 H11C 109.1 . .
C112 C111 H11C 109.1 . .
N11 C111 H11D 109.1 . .
C112 C111 H11D 109.1 . .
H11C C111 H11D 107.9 . .
C111 C112 H11E 109.5 . .
C111 C112 H11F 109.5 . .
H11E C112 H11F 109.5 . .
C111 C112 H11G 109.5 . .
H11E C112 H11G 109.5 . .
H11F C112 H11G 109.5 . .
N12 C121 C122 112.5(3) . .
N12 C121 H12D 109.1 . .
C122 C121 H12D 109.1 . .
N12 C121 H12E 109.1 . .
C122 C121 H12E 109.1 . .
H12D C121 H12E 107.8 . .
C121 C122 H12F 109.5 . .
C121 C122 H12G 109.5 . .
H12F C122 H12G 109.5 . .
C121 C122 H12H 109.5 . .
H12F C122 H12H 109.5 . .
H12G C122 H12H 109.5 . .

loop_
_geom_bond_atom_site_label_1
_geom_bond_atom_site_label_2
_geom_bond_distance
_geom_bond_site_symmetry_2
Mo1 O1 2.118(3) .
Mo1 Mo1 2.1180(6) 2_666
Mo1 O2 2.125(3) .
Mo1 O3 2.163(3) .
Mo1 C1 2.243(4) .
O1 C31 1.241(5) .
O2 C31 1.270(5) 2_666
C31 O2 1.270(5) 2_666
C31 C32 1.525(6) .
C32 F1A 1.217(10) .
C32 F3 1.260(9) .
C32 F1 1.278(8) .
C32 F3A 1.340(9) .
C32 F2 1.425(8) .
C32 F2A 1.466(11) .
O3 C41 1.271(5) .
O4 C41 1.214(5) .
C41 C42 1.533(6) .
C42 F5 1.314(6) .
C42 F6 1.321(5) .
C42 F4 1.336(6) .
C1 N2 1.363(5) .
C1 N1 1.372(5) .
N1 C2 1.391(6) .
N1 C11 1.471(5) .
N2 C3 1.391(6) .
N2 C21 1.464(5) .
C2 C3 1.340(7) .
C2 C4 1.492(6) .
C3 C5 1.502(6) .
C4 H4A 0.9800 .
C4 H4B 0.9800 .
C4 H4C 0.9800 .
C5 H5A 0.9800 .
C5 H5B 0.9800 .
C5 H5C 0.9800 .
C11 C12 1.519(6) .
C11 H11A 0.9900 .
C11 H11B 0.9900 .
C12 H12A 0.9800 .
C12 H12B 0.9800 .
C12 H12C 0.9800 .
C21 C22 1.520(6) .
C21 H21A 0.9900 .
C21 H21B 0.9900 .
C22 H22A 0.9800 .
C22 H22B 0.9800 .
C22 H22C 0.9800 .
Mo11 O11 2.109(3) .
Mo11 Mo11 2.1134(7) 2
Mo11 O12 2.147(3) .
Mo11 O13 2.152(3) .
Mo11 C101 2.234(4) .
O11 C131 1.252(5) .
O12 C131 1.251(5) 2
C131 O12 1.251(5) 2
C131 C132 1.540(6) .
C132 F12A 1.233(15) .
C132 F11 1.261(9) .
C132 F13 1.345(8) .
C132 F13A 1.349(10) .
C132 F12 1.351(8) .
C132 F11A 1.376(13) .
O13 C141 1.256(5) .
O14 C141 1.217(6) .
C141 C142 1.535(6) .
C142 F114 1.308(5) .
C142 F116 1.321(5) .
C142 F115 1.332(5) .
C101 N12 1.363(5) .
C101 N11 1.366(5) .
N11 C102 1.387(6) .
N11 C111 1.468(5) .
N12 C103 1.394(6) .
N12 C121 1.471(5) .
C102 C103 1.356(6) .
C102 C104 1.492(6) .
C103 C105 1.489(6) .
C104 H10A 0.9800 .
C104 H10B 0.9800 .
C104 H10C 0.9800 .
C105 H10D 0.9800 .
C105 H10E 0.9800 .
C105 H10F 0.9800 .
C111 C112 1.510(6) .
C111 H11C 0.9900 .
C111 H11D 0.9900 .
C112 H11E 0.9800 .
C112 H11F 0.9800 .
C112 H11G 0.9800 .
C121 C122 1.514(6) .
C121 H12D 0.9900 .
C121 H12E 0.9900 .
C122 H12F 0.9800 .
C122 H12G 0.9800 .
C122 H12H 0.9800 .

loop_
_geom_torsion_atom_site_label_1
_geom_torsion_atom_site_label_2
_geom_torsion_atom_site_label_3
_geom_torsion_atom_site_label_4
_geom_torsion
_geom_torsion_site_symmetry_1
_geom_torsion_site_symmetry_4
Mo1 O1 C31 O2 5.4(6) . 2_666
Mo1 O1 C31 C32 -175.5(3) . .
O1 C31 C32 F1A -172.1(8) . .
O2 C31 C32 F1A 7.1(10) 2_666 .
O1 C31 C32 F3 118.8(6) . .
O2 C31 C32 F3 -62.0(7) 2_666 .
O1 C31 C32 F1 -9.6(8) . .
O2 C31 C32 F1 169.5(6) 2_666 .
O1 C31 C32 F3A -32.1(8) . .
O2 C31 C32 F3A 147.1(6) 2_666 .
O1 C31 C32 F2 -130.4(5) . .
O2 C31 C32 F2 48.8(6) 2_666 .
O1 C31 C32 F2A 78.6(6) . .
O2 C31 C32 F2A -102.2(6) 2_666 .
Mo1 O3 C41 O4 0.8(5) . .
Mo1 O3 C41 C42 -177.3(3) . .
O4 C41 C42 F5 137.9(5) . .
O3 C41 C42 F5 -43.8(6) . .
O4 C41 C42 F6 16.2(6) . .
O3 C41 C42 F6 -165.4(4) . .
O4 C41 C42 F4 -102.0(5) . .
O3 C41 C42 F4 76.3(5) . .
N2 C1 N1 C2 1.7(4) . .
Mo1 C1 N1 C2 178.7(3) . .
N2 C1 N1 C11 -170.1(4) . .
Mo1 C1 N1 C11 6.9(5) . .
N1 C1 N2 C3 -1.7(4) . .
Mo1 C1 N2 C3 -178.2(3) . .
N1 C1 N2 C21 174.7(3) . .
Mo1 C1 N2 C21 -1.8(6) . .
C1 N1 C2 C3 -1.0(5) . .
C11 N1 C2 C3 171.1(4) . .
C1 N1 C2 C4 177.1(4) . .
C11 N1 C2 C4 -10.8(6) . .
N1 C2 C3 N2 -0.1(5) . .
C4 C2 C3 N2 -178.0(4) . .
N1 C2 C3 C5 179.9(5) . .
C4 C2 C3 C5 2.0(8) . .
C1 N2 C3 C2 1.2(5) . .
C21 N2 C3 C2 -175.4(4) . .
C1 N2 C3 C5 -178.8(4) . .
C21 N2 C3 C5 4.6(7) . .
C1 N1 C11 C12 95.0(5) . .
C2 N1 C11 C12 -76.0(5) . .
C1 N2 C21 C22 -103.4(5) . .
C3 N2 C21 C22 72.6(5) . .
Mo11 O11 C131 O12 6.5(6) . 2
Mo11 O11 C131 C132 -170.9(3) . .
O12 C131 C132 F12A -169.1(10) 2 .
O11 C131 C132 F12A 8.6(11) . .
O12 C131 C132 F11 19.5(8) 2 .
O11 C131 C132 F11 -162.8(6) . .
O12 C131 C132 F13 140.8(5) 2 .
O11 C131 C132 F13 -41.5(7) . .
O12 C131 C132 F13A -20.7(8) 2 .
O11 C131 C132 F13A 157.0(6) . .
O12 C131 C132 F12 -107.7(5) 2 .
O11 C131 C132 F12 70.0(6) . .
O12 C131 C132 F11A 79.8(7) 2 .
O11 C131 C132 F11A -102.5(7) . .
Mo11 O13 C141 O14 8.1(6) . .
Mo11 O13 C141 C142 -169.2(3) . .
O14 C141 C142 F114 147.3(5) . .
O13 C141 C142 F114 -35.1(5) . .
O14 C141 C142 F116 25.4(6) . .
O13 C141 C142 F116 -157.0(4) . .
O14 C141 C142 F115 -93.1(5) . .
O13 C141 C142 F115 84.5(5) . .
N12 C101 N11 C102 1.1(4) . .
Mo11 C101 N11 C102 -179.0(3) . .
N12 C101 N11 C111 -169.8(4) . .
Mo11 C101 N11 C111 10.0(5) . .
N11 C101 N12 C103 -1.3(4) . .
Mo11 C101 N12 C103 178.9(3) . .
N11 C101 N12 C121 174.0(3) . .
Mo11 C101 N12 C121 -5.9(6) . .
C101 N11 C102 C103 -0.5(5) . .
C111 N11 C102 C103 170.6(4) . .
C101 N11 C102 C104 176.8(4) . .
C111 N11 C102 C104 -12.1(6) . .
N11 C102 C103 N12 -0.3(5) . .
C104 C102 C103 N12 -177.4(4) . .
N11 C102 C103 C105 176.4(5) . .
C104 C102 C103 C105 -0.7(8) . .
C101 N12 C103 C102 1.0(5) . .
C121 N12 C103 C102 -174.4(4) . .
C101 N12 C103 C105 -176.0(4) . .
C121 N12 C103 C105 8.6(7) . .
C101 N11 C111 C112 96.4(5) . .
C102 N11 C111 C112 -73.6(5) . .
C101 N12 C121 C122 -103.3(5) . .
C103 N12 C121 C122 71.5(5) . .
